data_2205913
loop_
_publ_author_name
'Basavegowda Nagaraj'
'Hemmige S. Yathirajan'
'Daniel E. Lynch'

_publ_section_title
;
 1-(10,11-Dihydrodibenz[<i>b</i>,<i>f</i>]azepin-5-yl)ethanone
;
_journal_issue 6
_journal_name_full 'Acta Crystallographica Section E'
_journal_page_first o1609
_journal_page_last o1610
_journal_paper_doi 10.1107/S1600536805013115
_journal_volume 61
_journal_year 2005
_chemical_formula_iupac 'C16 H15 N O'
_chemical_formula_moiety 'C16 H15 N O'
_chemical_formula_sum 'C16 H15 N O'
_chemical_formula_weight 237.29
_chemical_name_systematic
;
1-(10,11-Dihydrodibenz[b,f]azepin-5-yl)ethanone
;
_space_group_IT_number 19
_symmetry_cell_setting orthorhombic
_symmetry_space_group_name_Hall 'P 2ac 2ab'
_symmetry_space_group_name_H-M 'P 21 21 21'
_atom_sites_solution_hydrogens geom
_atom_sites_solution_primary direct
_atom_sites_solution_secondary difmap
_audit_creation_method SHELXL-97
_cell_angle_alpha 90.00
_cell_angle_beta 90.00
_cell_angle_gamma 90.00
_cell_formula_units_Z 8
_cell_length_a 9.5674(2)
_cell_length_b 11.7020(3)
_cell_length_c 22.2785(4)
_cell_measurement_reflns_used 3179
_cell_measurement_temperature 150(2)
_cell_measurement_theta_max 27.48
_cell_measurement_theta_min 2.91
_cell_volume 2494.25(9)
_computing_cell_refinement 'DENZO (Otwinowski & Minor, 1997) and COLLECT'
_computing_data_collection 'COLLECT (Hooft, 1998)'
_computing_data_reduction 'DENZO and COLLECT'
_computing_molecular_graphics 'PLATON (Spek, 2003)'
_computing_publication_material SHELXL97
_computing_structure_refinement 'SHELXL97 (Sheldrick, 1997)'
_computing_structure_solution 'SHELXS97 (Sheldrick, 1997)'
_diffrn_ambient_temperature 120(2)
_diffrn_detector_area_resol_mean 9.091
_diffrn_measured_fraction_theta_full 0.996
_diffrn_measured_fraction_theta_max 0.996
_diffrn_measurement_device_type 'Nonius KappaCCD'
_diffrn_measurement_method '\f and \w'
_diffrn_radiation_monochromator '10 cm confocal mirrors'
_diffrn_radiation_source 'Bruker Nonius FR591 rotating anode'
_diffrn_radiation_type MoK\a
_diffrn_radiation_wavelength 0.71073
_diffrn_reflns_av_R_equivalents 0.0370
_diffrn_reflns_av_sigmaI/netI 0.0358
_diffrn_reflns_limit_h_max 11
_diffrn_reflns_limit_h_min -11
_diffrn_reflns_limit_k_max 14
_diffrn_reflns_limit_k_min -14
_diffrn_reflns_limit_l_max 27
_diffrn_reflns_limit_l_min -27
_diffrn_reflns_number 19122
_diffrn_reflns_theta_full 26.00
_diffrn_reflns_theta_max 26.00
_diffrn_reflns_theta_min 3.25
_diffrn_standards_number 0
_exptl_absorpt_coefficient_mu 0.079
_exptl_absorpt_correction_T_max 0.992
_exptl_absorpt_correction_T_min 0.954
_exptl_absorpt_correction_type multi-scan
_exptl_absorpt_process_details '(SADABS; Sheldrick, 2003)'
_exptl_crystal_colour colourless
_exptl_crystal_density_diffrn 1.264
_exptl_crystal_density_method 'not measured'
_exptl_crystal_description prism
_exptl_crystal_F_000 1008
_exptl_crystal_size_max 0.60
_exptl_crystal_size_mid 0.40
_exptl_crystal_size_min 0.10
_refine_diff_density_max 0.262
_refine_diff_density_min -0.218
_refine_ls_extinction_coef 0.0285(14)
_refine_ls_extinction_expression Fc^*^=kFc[1+0.001xFc^2^\l^3^/sin(2\q)]^-1/4^
_refine_ls_extinction_method SHELXL97
_refine_ls_goodness_of_fit_ref 1.023
_refine_ls_hydrogen_treatment constr
_refine_ls_matrix_type full
_refine_ls_number_parameters 328
_refine_ls_number_reflns 2778
_refine_ls_number_restraints 0
_refine_ls_restrained_S_all 1.023
_refine_ls_R_factor_all 0.0386
_refine_ls_R_factor_gt 0.0314
_refine_ls_shift/su_max 0.000
_refine_ls_shift/su_mean 0.000
_refine_ls_structure_factor_coef Fsqd
_refine_ls_weighting_details 'w = 1/[\s^2^(Fo^2^)+(0.04P)^2^+0.3098P] where P = (Fo^2^+2Fc^2^)/3'
_refine_ls_weighting_scheme calc
_refine_ls_wR_factor_gt 0.0726
_refine_ls_wR_factor_ref 0.0763
_reflns_number_gt 2540
_reflns_number_total 2778
_reflns_threshold_expression I>2\s(I)
_cod_data_source_file cv6502.cif
_cod_data_source_block I
_cod_depositor_comments
;
The following automatic conversions were performed:
'_symmetry_cell_setting' value 'Orthorhombic' changed to 'orthorhombic'
according to '/home/saulius/struct/CIF-dictionaries/cif_core.dic'
dictionary named 'cif_core.dic' version 2.4.1 from 2010-06-29.

Automatic conversion script
Id: cif_fix_enum 1527 2010-12-29 10:47:43Z saulius 

The following automatic conversions were performed:

'_symmetry_cell_setting' value 'Orthorhombic' changed to
'orthorhombic' according to
/home/saulius/struct/CIF-dictionaries/cif_core.dic dictionary named
'cif_core.dic' version 2.4.1 from 2010-06-29.

Automatic conversion script
Id: cif_fix_values 1715 2011-07-08 13:25:40Z adriana 
;
_cod_database_code 2205913
_cod_database_fobs_code 2205913

loop_
_symmetry_equiv_pos_as_xyz
'x, y, z'
'-x+1/2, -y, z+1/2'
'x+1/2, -y+1/2, -z'
'-x, y+1/2, -z+1/2'

loop_
_atom_site_label
_atom_site_fract_x
_atom_site_fract_y
_atom_site_fract_z
_atom_site_U_iso_or_equiv
_atom_site_adp_type
_atom_site_calc_flag
_atom_site_refinement_flags
_atom_site_occupancy
_atom_site_type_symbol
O51A 0.82550(11) 0.28256(9) 0.15509(5) 0.0286(3) Uani d . 1 O
N5A 0.68701(11) 0.42139(10) 0.19408(5) 0.0200(3) Uani d . 1 N
C1A 0.40748(16) 0.63632(14) 0.17892(7) 0.0303(4) Uani d . 1 C
H1A 0.3935 0.7098 0.1618 0.038 Uiso calc R 1 H
C2A 0.29936(16) 0.58411(14) 0.20995(7) 0.0322(4) Uani d . 1 C
H2A 0.2122 0.6223 0.2140 0.040 Uiso calc R 1 H
C3A 0.31716(15) 0.47727(13) 0.23498(7) 0.0273(3) Uani d . 1 C
H3A 0.2424 0.4413 0.2557 0.034 Uiso calc R 1 H
C4A 0.44473(14) 0.42304(12) 0.22959(6) 0.0218(3) Uani d . 1 C
H4A 0.4584 0.3499 0.2471 0.027 Uiso calc R 1 H
C6A 0.85940(14) 0.39654(13) 0.27291(6) 0.0228(3) Uani d . 1 C
H6A 0.8329 0.3184 0.2745 0.029 Uiso calc R 1 H
C7A 0.95983(15) 0.43693(14) 0.31190(7) 0.0269(3) Uani d . 1 C
H7A 1.0031 0.3868 0.3398 0.034 Uiso calc R 1 H
C8A 0.99707(15) 0.55152(14) 0.31001(7) 0.0277(4) Uani d . 1 C
H8A 1.0653 0.5807 0.3369 0.035 Uiso calc R 1 H
C9A 0.93397(15) 0.62276(13) 0.26866(7) 0.0253(3) Uani d . 1 C
H9A 0.9602 0.7010 0.2677 0.032 Uiso calc R 1 H
C10A 0.77174(16) 0.67239(12) 0.18546(7) 0.0262(3) Uani d . 1 C
H10A 0.8500 0.7052 0.1620 0.033 Uiso calc R 1 H
H11A 0.7324 0.7350 0.2101 0.033 Uiso calc R 1 H
C11A 0.65919(16) 0.63516(13) 0.14111(7) 0.0270(3) Uani d . 1 C
H12A 0.6274 0.7023 0.1178 0.034 Uiso calc R 1 H
H13A 0.6994 0.5791 0.1126 0.034 Uiso calc R 1 H
C12A 0.53623(15) 0.58235(12) 0.17251(6) 0.0231(3) Uani d . 1 C
C13A 0.55270(14) 0.47529(12) 0.19864(6) 0.0195(3) Uani d . 1 C
C14A 0.79621(13) 0.46853(12) 0.23116(6) 0.0191(3) Uani d . 1 C
C15A 0.83272(14) 0.58400(12) 0.22804(6) 0.0210(3) Uani d . 1 C
C51A 0.71104(15) 0.32820(12) 0.15771(6) 0.0223(3) Uani d . 1 C
C52A 0.58861(16) 0.28645(14) 0.12150(7) 0.0307(4) Uani d . 1 C
H51A 0.6223 0.2388 0.0883 0.038 Uiso calc R 1 H
H52A 0.5372 0.3520 0.1053 0.038 Uiso calc R 1 H
H53A 0.5266 0.2413 0.1472 0.038 Uiso calc R 1 H
O51B 0.84508(11) -0.15032(9) 0.07124(4) 0.0285(2) Uani d . 1 O
N5B 0.73882(12) -0.00453(10) 0.02391(5) 0.0204(3) Uani d . 1 N
C1B 0.38389(15) -0.12928(13) 0.02440(6) 0.0252(3) Uani d . 1 C
H1B 0.3225 -0.1672 -0.0025 0.031 Uiso calc R 1 H
C2B 0.34099(16) -0.10637(13) 0.08267(7) 0.0265(3) Uani d . 1 C
H2B 0.2496 -0.1274 0.0952 0.033 Uiso calc R 1 H
C3B 0.43030(16) -0.05315(13) 0.12269(7) 0.0272(3) Uani d . 1 C
H3B 0.4006 -0.0386 0.1627 0.034 Uiso calc R 1 H
C4B 0.56308(16) -0.02100(12) 0.10457(6) 0.0242(3) Uani d . 1 C
H4B 0.6252 0.0149 0.1319 0.030 Uiso calc R 1 H
C6B 0.81569(15) 0.18997(12) 0.00373(6) 0.0235(3) Uani d . 1 C
H6B 0.8693 0.1861 0.0396 0.029 Uiso calc R 1 H
C7B 0.81555(16) 0.28942(13) -0.02988(7) 0.0278(3) Uani d . 1 C
H7B 0.8705 0.3531 -0.0178 0.035 Uiso calc R 1 H
C8B 0.73456(16) 0.29516(14) -0.08122(7) 0.0287(4) Uani d . 1 C
H8B 0.7330 0.3632 -0.1045 0.036 Uiso calc R 1 H
C9B 0.65584(16) 0.20186(13) -0.09869(7) 0.0271(3) Uani d . 1 C
H9B 0.6000 0.2076 -0.1338 0.034 Uiso calc R 1 H
C10B 0.56362(16) 0.00460(13) -0.09084(6) 0.0265(3) Uani d . 1 C
H10B 0.5908 -0.0089 -0.1331 0.033 Uiso calc R 1 H
H11B 0.4661 0.0328 -0.0911 0.033 Uiso calc R 1 H
C11B 0.56505(15) -0.11070(12) -0.05849(6) 0.0243(3) Uani d . 1 C
H12B 0.5028 -0.1649 -0.0797 0.030 Uiso calc R 1 H
H13B 0.6609 -0.1425 -0.0590 0.030 Uiso calc R 1 H
C12B 0.51687(14) -0.09688(12) 0.00527(6) 0.0214(3) Uani d . 1 C
C13B 0.60392(14) -0.04200(12) 0.04596(6) 0.0204(3) Uani d . 1 C
C14B 0.73789(14) 0.09537(12) -0.01449(6) 0.0200(3) Uani d . 1 C
C15B 0.65551(14) 0.09932(12) -0.06648(6) 0.0217(3) Uani d . 1 C
C51B 0.85326(15) -0.06939(13) 0.03633(6) 0.0224(3) Uani d . 1 C
C52B 0.98762(15) -0.04118(15) 0.00479(7) 0.0317(4) Uani d . 1 C
H51B 1.0385 0.0169 0.0278 0.040 Uiso calc R 1 H
H52B 0.9671 -0.0117 -0.0354 0.040 Uiso calc R 1 H
H53B 1.0450 -0.1103 0.0015 0.040 Uiso calc R 1 H

loop_
_atom_site_aniso_label
_atom_site_aniso_U_11
_atom_site_aniso_U_22
_atom_site_aniso_U_33
_atom_site_aniso_U_12
_atom_site_aniso_U_13
_atom_site_aniso_U_23
O51A 0.0244(6) 0.0261(6) 0.0353(6) 0.0062(5) 0.0005(4) -0.0072(5)
N5A 0.0178(5) 0.0166(6) 0.0257(6) -0.0004(5) 0.0001(5) -0.0018(5)
C1A 0.0297(8) 0.0201(8) 0.0410(9) 0.0054(7) -0.0050(7) 0.0027(7)
C2A 0.0228(7) 0.0267(9) 0.0471(9) 0.0059(7) -0.0010(7) -0.0040(7)
C3A 0.0211(7) 0.0259(9) 0.0348(8) -0.0013(6) 0.0045(6) -0.0032(7)
C4A 0.0229(7) 0.0176(8) 0.0247(7) 0.0001(6) -0.0002(6) -0.0002(6)
C6A 0.0192(7) 0.0220(8) 0.0273(7) 0.0028(6) 0.0039(6) -0.0014(6)
C7A 0.0203(7) 0.0335(9) 0.0268(7) 0.0047(7) 0.0024(6) -0.0009(6)
C8A 0.0186(7) 0.0361(9) 0.0284(8) -0.0026(7) 0.0021(6) -0.0104(7)
C9A 0.0238(7) 0.0231(8) 0.0290(7) -0.0057(6) 0.0090(6) -0.0087(6)
C10A 0.0302(8) 0.0179(8) 0.0304(8) -0.0020(6) 0.0074(7) 0.0017(6)
C11A 0.0323(8) 0.0215(8) 0.0274(8) 0.0003(7) 0.0027(6) 0.0060(6)
C12A 0.0260(7) 0.0204(8) 0.0229(7) 0.0015(6) -0.0013(6) 0.0004(6)
C13A 0.0184(7) 0.0182(8) 0.0220(7) 0.0015(6) -0.0005(6) -0.0040(6)
C14A 0.0156(6) 0.0198(7) 0.0219(6) -0.0002(6) 0.0037(6) -0.0043(6)
C15A 0.0200(7) 0.0206(7) 0.0224(7) -0.0014(6) 0.0079(6) -0.0038(6)
C51A 0.0237(8) 0.0187(8) 0.0245(7) -0.0003(6) 0.0019(6) 0.0002(6)
C52A 0.0279(8) 0.0268(9) 0.0373(9) 0.0014(7) -0.0027(7) -0.0098(7)
O51B 0.0315(6) 0.0245(6) 0.0295(5) 0.0037(5) -0.0040(5) 0.0058(4)
N5B 0.0189(6) 0.0197(6) 0.0225(6) -0.0005(5) -0.0011(5) 0.0039(5)
C1B 0.0246(7) 0.0203(8) 0.0306(8) 0.0001(6) -0.0011(6) 0.0038(6)
C2B 0.0237(7) 0.0249(8) 0.0310(8) 0.0025(7) 0.0040(6) 0.0079(6)
C3B 0.0323(8) 0.0253(8) 0.0240(7) 0.0071(7) 0.0072(7) 0.0063(6)
C4B 0.0303(8) 0.0211(8) 0.0212(7) 0.0017(7) -0.0017(6) 0.0039(6)
C6B 0.0198(7) 0.0255(8) 0.0253(7) -0.0005(6) 0.0010(6) -0.0015(6)
C7B 0.0269(8) 0.0219(8) 0.0347(8) -0.0041(7) 0.0064(7) -0.0012(6)
C8B 0.0272(8) 0.0231(8) 0.0359(8) 0.0001(7) 0.0045(7) 0.0096(6)
C9B 0.0242(8) 0.0301(9) 0.0271(7) 0.0010(7) 0.0005(6) 0.0073(6)
C10B 0.0291(8) 0.0292(8) 0.0214(7) -0.0045(7) -0.0015(6) 0.0015(6)
C11B 0.0245(7) 0.0235(8) 0.0250(7) -0.0032(6) 0.0005(6) -0.0029(6)
C12B 0.0236(7) 0.0155(7) 0.0251(7) 0.0012(6) 0.0002(6) 0.0029(6)
C13B 0.0216(7) 0.0160(7) 0.0237(7) 0.0026(6) 0.0002(6) 0.0050(6)
C14B 0.0200(6) 0.0194(7) 0.0206(7) 0.0020(6) 0.0034(5) 0.0021(5)
C15B 0.0204(7) 0.0232(8) 0.0215(7) 0.0013(6) 0.0033(6) 0.0016(6)
C51B 0.0245(7) 0.0222(8) 0.0206(7) 0.0003(6) -0.0035(6) -0.0029(6)
C52B 0.0238(7) 0.0336(9) 0.0377(9) 0.0044(7) -0.0010(7) 0.0029(7)

loop_
_atom_type_symbol
_atom_type_description
_atom_type_scat_dispersion_real
_atom_type_scat_dispersion_imag
_atom_type_scat_source
C C 0.0033 0.0016 'International Tables Vol C Tables 4.2.6.8 and 6.1.1.4'
H H 0.0000 0.0000 'International Tables Vol C Tables 4.2.6.8 and 6.1.1.4'
N N 0.0061 0.0033 'International Tables Vol C Tables 4.2.6.8 and 6.1.1.4'
O O 0.0106 0.0060 'International Tables Vol C Tables 4.2.6.8 and 6.1.1.4'

loop_
_geom_angle_atom_site_label_1
_geom_angle_atom_site_label_2
_geom_angle_atom_site_label_3
_geom_angle
C51A N5A C13A 122.60(11)
C51A N5A C14A 121.26(11)
C13A N5A C14A 116.12(10)
C2A C1A C12A 120.78(14)
C2A C1A H1A 119.6
C12A C1A H1A 119.6
C3A C2A C1A 120.59(14)
C3A C2A H2A 119.7
C1A C2A H2A 119.7
C4A C3A C2A 119.37(14)
C4A C3A H3A 120.3
C2A C3A H3A 120.3
C3A C4A C13A 119.99(13)
C3A C4A H4A 120.0
C13A C4A H4A 120.0
C7A C6A C14A 121.05(14)
C7A C6A H6A 119.5
C14A C6A H6A 119.5
C6A C7A C8A 119.40(14)
C6A C7A H7A 120.3
C8A C7A H7A 120.3
C9A C8A C7A 119.41(14)
C9A C8A H8A 120.3
C7A C8A H8A 120.3
C8A C9A C15A 122.52(14)
C8A C9A H9A 118.7
C15A C9A H9A 118.7
C15A C10A C11A 118.75(12)
C15A C10A H10A 107.6
C11A C10A H10A 107.6
C15A C10A H11A 107.6
C11A C10A H11A 107.6
H10A C10A H11A 107.1
C12A C11A C10A 111.64(12)
C12A C11A H12A 109.3
C10A C11A H12A 109.3
C12A C11A H13A 109.3
C10A C11A H13A 109.3
H12A C11A H13A 108.0
C13A C12A C1A 117.80(13)
C13A C12A C11A 118.49(13)
C1A C12A C11A 123.67(13)
C4A C13A C12A 121.46(13)
C4A C13A N5A 120.62(12)
C12A C13A N5A 117.90(13)
C6A C14A C15A 120.63(13)
C6A C14A N5A 117.76(12)
C15A C14A N5A 121.51(12)
C14A C15A C9A 116.98(13)
C14A C15A C10A 126.38(13)
C9A C15A C10A 116.63(13)
O51A C51A N5A 121.63(13)
O51A C51A C52A 122.10(13)
N5A C51A C52A 116.27(12)
C51A C52A H51A 109.5
C51A C52A H52A 109.5
H51A C52A H52A 109.5
C51A C52A H53A 109.5
H51A C52A H53A 109.5
H52A C52A H53A 109.5
C51B N5B C13B 118.62(11)
C51B N5B C14B 125.12(11)
C13B N5B C14B 116.04(11)
C8B C9B C15B 122.31(14)
C8B C9B H9B 118.8
C15B C9B H9B 118.8
C9B C8B C7B 119.98(14)
C9B C8B H8B 120.0
C7B C8B H8B 120.0
C6B C7B C8B 119.26(14)
C6B C7B H7B 120.4
C8B C7B H7B 120.4
C7B C6B C14B 120.64(14)
C7B C6B H6B 119.7
C14B C6B H6B 119.7
C13B C4B C3B 119.04(14)
C13B C4B H4B 120.5
C3B C4B H4B 120.5
C2B C3B C4B 120.07(13)
C2B C3B H3B 120.0
C4B C3B H3B 120.0
C3B C2B C1B 120.49(14)
C3B C2B H2B 119.8
C1B C2B H2B 119.8
C2B C1B C12B 120.22(14)
C2B C1B H1B 119.9
C12B C1B H1B 119.9
C12B C11B C10B 110.36(12)
C12B C11B H12B 109.6
C10B C11B H13B 109.6
C12B C11B H13B 109.6
C10B C11B H12B 109.6
H12B C11B H13B 108.1
C15B C10B C11B 118.11(12)
C15B C10B H10B 107.8
C11B C10B H11B 107.8
C15B C10B H11B 107.8
C11B C10B H10B 107.8
H10B C10B H11B 107.1
C9B C15B C14B 116.82(13)
C9B C15B C10B 116.44(12)
C14B C15B C10B 126.73(13)
C6B C14B C15B 120.96(13)
C6B C14B N5B 117.74(12)
C15B C14B N5B 121.20(12)
C4B C13B C12B 121.89(13)
C4B C13B N5B 121.15(13)
C12B C13B N5B 116.94(12)
C13B C12B C1B 118.27(13)
C13B C12B C11B 118.89(12)
C1B C12B C11B 122.67(13)
O51B C51B N5B 120.51(13)
O51B C51B C52B 121.37(13)
N5B C51B C52B 118.10(12)
C51B C52B H51B 109.5
C51B C52B H52B 109.5
H51B C52B H52B 109.5
C51B C52B H53B 109.5
H51B C52B H53B 109.5
H52B C52B H53B 109.5

loop_
_geom_bond_atom_site_label_1
_geom_bond_atom_site_label_2
_geom_bond_distance
O51A C51A 1.2198(17)
N5A C51A 1.3780(18)
N5A C13A 1.4350(17)
N5A C14A 1.4416(17)
C1A C2A 1.386(2)
C1A C12A 1.392(2)
C1A H1A 0.95
C2A C3A 1.379(2)
C2A H2A 0.95
C3A C4A 1.381(2)
C3A H3A 0.95
C4A C13A 1.3844(19)
C4A H4A 0.95
C6A C7A 1.379(2)
C6A C14A 1.393(2)
C6A H6A 0.95
C7A C8A 1.388(2)
C7A H7A 0.95
C8A C9A 1.381(2)
C8A H8A 0.95
C9A C15A 1.401(2)
C9A H9A 0.95
C10A C15A 1.520(2)
C10A C11A 1.525(2)
C10A H10A 0.99
C10A H11A 0.99
C11A C12A 1.502(2)
C11A H12A 0.99
C11A H13A 0.99
C12A C13A 1.390(2)
C14A C15A 1.397(2)
C51A C52A 1.504(2)
C52A H51A 0.98
C52A H52A 0.98
C52A H53A 0.98
O51B C51B 1.2279(17)
N5B C51B 1.3607(18)
N5B C13B 1.4489(17)
N5B C14B 1.4486(17)
C9B C8B 1.382(2)
C9B C15B 1.398(2)
C9B H9B 0.95
C8B C7B 1.383(2)
C8B H8B 0.95
C7B C6B 1.384(2)
C7B H7B 0.95
C6B C14B 1.394(2)
C6B H6B 0.95
C4B C13B 1.385(2)
C4B C3B 1.385(2)
C4B H4B 0.95
C3B C2B 1.383(2)
C3B H3B 0.95
C2B C1B 1.388(2)
C2B H2B 0.95
C1B C12B 1.394(2)
C1B H1B 0.95
C11B C12B 1.502(2)
C11B C10B 1.530(2)
C11B H12B 0.99
C11B H13B 0.99
C10B C15B 1.515(2)
C10B H10B 0.99
C10B H11B 0.99
C15B C14B 1.4017(19)
C13B C12B 1.388(2)
C51B C52B 1.502(2)
C52B H51B 0.98
C52B H52B 0.98
C52B H53B 0.98

loop_
_geom_torsion_atom_site_label_1
_geom_torsion_atom_site_label_2
_geom_torsion_atom_site_label_3
_geom_torsion_atom_site_label_4
_geom_torsion
C12A C1A C2A C3A -0.2(2)
C1A C2A C3A C4A 0.9(2)
C2A C3A C4A C13A -0.8(2)
C14A C6A C7A C8A 0.9(2)
C6A C7A C8A C9A -0.7(2)
C7A C8A C9A C15A 0.0(2)
C15A C10A C11A C12A 56.69(17)
C2A C1A C12A C13A -0.5(2)
C2A C1A C12A C11A -178.13(14)
C10A C11A C12A C13A -70.72(17)
C10A C11A C12A C1A 106.87(16)
C3A C4A C13A C12A 0.1(2)
C3A C4A C13A N5A 178.27(13)
C1A C12A C13A C4A 0.6(2)
C11A C12A C13A C4A 178.33(13)
C1A C12A C13A N5A -177.65(12)
C11A C12A C13A N5A 0.09(19)
C51A N5A C13A C4A 73.45(18)
C14A N5A C13A C4A -105.01(14)
C51A N5A C13A C12A -108.30(15)
C14A N5A C13A C12A 73.24(16)
C7A C6A C14A C15A -0.4(2)
C7A C6A C14A N5A -176.84(12)
C51A N5A C14A C6A -58.07(17)
C13A N5A C14A C6A 120.41(13)
C51A N5A C14A C15A 125.49(14)
C13A N5A C14A C15A -56.03(17)
C6A C14A C15A C9A -0.31(19)
N5A C14A C15A C9A 176.03(11)
C6A C14A C15A C10A -179.32(13)
N5A C14A C15A C10A -3.0(2)
C8A C9A C15A C14A 0.48(19)
C8A C9A C15A C10A 179.58(13)
C11A C10A C15A C14A 0.1(2)
C11A C10A C15A C9A -178.89(12)
C13A N5A C51A O51A -178.94(13)
C14A N5A C51A O51A -0.6(2)
C13A N5A C51A C52A 1.20(19)
C14A N5A C51A C52A 179.58(13)
C15B C9B C8B C7B -0.7(2)
C9B C8B C7B C6B -0.5(2)
C8B C7B C6B C14B 1.5(2)
C13B C4B C3B C2B 0.6(2)
C4B C3B C2B C1B 0.8(2)
C3B C2B C1B C12B -1.2(2)
C12B C11B C10B C15B 60.81(17)
C8B C9B C15B C14B 0.9(2)
C8B C9B C15B C10B 179.74(14)
C11B C10B C15B C9B 177.41(13)
C11B C10B C15B C14B -3.9(2)
C7B C6B C14B C15B -1.3(2)
C7B C6B C14B N5B -177.85(12)
C9B C15B C14B C6B 0.12(19)
C10B C15B C14B C6B -178.58(13)
C9B C15B C14B N5B 176.52(12)
C10B C15B C14B N5B -2.2(2)
C51B N5B C14B C6B -64.33(18)
C13B N5B C14B C6B 121.27(14)
C51B N5B C14B C15B 119.16(15)
C13B N5B C14B C15B -55.25(17)
C3B C4B C13B C12B -1.6(2)
C3B C4B C13B N5B 176.65(12)
C51B N5B C13B C4B 81.31(17)
C14B N5B C13B C4B -103.90(15)
C51B N5B C13B C12B -100.34(15)
C14B N5B C13B C12B 74.45(16)
C4B C13B C12B C1B 1.2(2)
N5B C13B C12B C1B -177.12(12)
C4B C13B C12B C11B 176.53(13)
N5B C13B C12B C11B -1.81(19)
C2B C1B C12B C13B 0.2(2)
C2B C1B C12B C11B -174.92(13)
C10B C11B C12B C13B -71.31(16)
C10B C11B C12B C1B 103.78(15)
C13B N5B C51B O51B -8.42(19)
C14B N5B C51B O51B 177.31(12)
C13B N5B C51B C52B 169.77(13)
C14B N5B C51B C52B -4.5(2)

loop_
_cod_related_entry_id
_cod_related_entry_database
_cod_related_entry_code
1 ChemSpider 643077
